data_1569611
loop_
_publ_author_name
'Jiang, Wen'
'Kong, Feng'
'Del Rosal, Iker'
'Li, Meng'
'Wang, Kai'
'Maron, Laurent'
'Zhang, Lixin'

_publ_section_title
;
 A binuclear guanidinate yttrium carbyne complex: unique reactivity toward
 unsaturated C-N, C-O and C-S bonds.
;
_journal_issue 34
_journal_name_full 'Chemical science'
_journal_page_first 9154
_journal_page_last 9160
_journal_paper_doi 10.1039/d3sc03483f
_journal_volume 14
_journal_year 2023
_chemical_formula_moiety 'C91 H120 Al2 N6 S Y2'
_chemical_formula_sum 'C91 H120 Al2 N6 S Y2'
_chemical_formula_weight 1561.76
_space_group_crystal_system monoclinic
_space_group_IT_number 14
_space_group_name_Hall '-P 2ybc'
_space_group_name_H-M_alt 'P 1 21/c 1'
_atom_sites_solution_hydrogens mixed
_atom_sites_solution_primary dual
_audit_creation_date 2022-08-03
_audit_creation_method
;
Olex2 1.2
(compiled 2018.05.29 svn.r3508 for OlexSys, GUI svn.r5506)
;
_audit_update_record
;
2022-08-11 deposited with the CCDC.	2023-08-03 downloaded from the CCDC.
;
_cell_angle_alpha 90
_cell_angle_beta 106.485(2)
_cell_angle_gamma 90
_cell_formula_units_Z 4
_cell_length_a 18.210(3)
_cell_length_b 22.124(3)
_cell_length_c 26.122(4)
_cell_measurement_reflns_used 8177
_cell_measurement_temperature 293(2)
_cell_measurement_theta_max 25.57
_cell_measurement_theta_min 2.18
_cell_volume 10091(3)
_computing_cell_refinement 'SAINT v6.45A (Bruker, 2003)'
_computing_data_collection 'Bruker SMART'
_computing_data_reduction 'SAINT v6.45A (Bruker, 2003)'
_computing_molecular_graphics 'Olex2 (Dolomanov et al., 2009)'
_computing_publication_material 'Olex2 (Dolomanov et al., 2009)'
_computing_structure_refinement 'ShelXL (Sheldrick, 2015)'
_computing_structure_solution 'XT (Sheldrick, 2015)'
_diffrn_ambient_temperature 293.15
_diffrn_measured_fraction_theta_full 0.999
_diffrn_measured_fraction_theta_max 0.999
_diffrn_measurement_device_type 'CCD area detector'
_diffrn_measurement_method 'phi and omega scans'
_diffrn_radiation_monochromator graphite
_diffrn_radiation_type MoK\a
_diffrn_radiation_wavelength 0.71073
_diffrn_reflns_av_R_equivalents 0.0606
_diffrn_reflns_av_unetI/netI 0.1031
_diffrn_reflns_Laue_measured_fraction_full 0.999
_diffrn_reflns_Laue_measured_fraction_max 0.999
_diffrn_reflns_limit_h_max 21
_diffrn_reflns_limit_h_min -20
_diffrn_reflns_limit_k_max 21
_diffrn_reflns_limit_k_min -26
_diffrn_reflns_limit_l_max 31
_diffrn_reflns_limit_l_min -30
_diffrn_reflns_number 49629
_diffrn_reflns_point_group_measured_fraction_full 0.999
_diffrn_reflns_point_group_measured_fraction_max 0.999
_diffrn_reflns_theta_full 25.049
_diffrn_reflns_theta_max 25.049
_diffrn_reflns_theta_min 1.486
_exptl_absorpt_coefficient_mu 1.222
_exptl_absorpt_correction_T_max 0.890
_exptl_absorpt_correction_T_min 0.320
_exptl_absorpt_correction_type multi-scan
_exptl_absorpt_process_details sadabs
_exptl_crystal_colour colorless
_exptl_crystal_density_diffrn 1.028
_exptl_crystal_density_method 'not measured'
_exptl_crystal_description block
_exptl_crystal_F_000 3312
_refine_diff_density_max 0.955
_refine_diff_density_min -1.844
_refine_diff_density_rms 0.065
_refine_ls_extinction_method none
_refine_ls_goodness_of_fit_ref 0.918
_refine_ls_hydrogen_treatment mixed
_refine_ls_matrix_type full
_refine_ls_number_parameters 962
_refine_ls_number_reflns 17844
_refine_ls_number_restraints 25
_refine_ls_restrained_S_all 0.919
_refine_ls_R_factor_all 0.1124
_refine_ls_R_factor_gt 0.0634
_refine_ls_shift/su_max 0.001
_refine_ls_shift/su_mean 0.000
_refine_ls_structure_factor_coef Fsqd
_refine_ls_weighting_details 'w=1/[\s^2^(Fo^2^)+(0.0981P)^2^] where P=(Fo^2^+2Fc^2^)/3'
_refine_ls_weighting_scheme calc
_refine_ls_wR_factor_gt 0.1601
_refine_ls_wR_factor_ref 0.1792
_reflns_Friedel_coverage 0.000
_reflns_number_gt 8800
_reflns_number_total 17844
_reflns_threshold_expression 'I > 2\s(I)'
_cod_data_source_file d3sc03483f2.cif
_cod_data_source_block a60308a
_cod_depositor_comments 'Adding full bibliography for 1569608--1569615.cif.'
_cod_database_code 1569611
_shelx_shelxl_version_number 2018/3
_shelx_space_group_comment
;
The symmetry employed for this shelxl refinement is uniquely defined
by the following loop, which should always be used as a source of
symmetry information in preference to the above space-group names.
They are only intended as comments.
;
_olex2_refinement_description
;
1. Fixed Uiso
 At 1.2 times of:
  All C(H) groups, All C(H,H) groups
 At 1.5 times of:
  All H(H,H,H) groups, All C(H,H,H) groups
2. Restrained distances
 H7A-H7B = H7B-H7C = H7C-H7A
 1.57 with sigma of 0.02
 C7-H7A = C7-H7B = C7-H7C
 0.96 with sigma of 0.02
 H5C-H5B = H5B-H5A = H5A-H5C
 1.57 with sigma of 0.02
 C5-H5C = C5-H5B = C5-H5A
 0.96 with sigma of 0.02
 H4A-H4B = H4B-H4C = H4C-H4A
 1.57 with sigma of 0.02
 C4-H4A = C4-H4B = C4-H4C
 0.96 with sigma of 0.02
 H2A-H2C = H2C-H2B = H2B-H2A
 1.57 with sigma of 0.02
 C2-H2A = C2-H2C = C2-H2B
 0.96 with sigma of 0.02
 C1-H1
 0.96 with sigma of 0.02
3. Uiso/Uaniso restraints and constraints
Uanis(Y1) = Uanis(S1) = Uanis(Y2) = Uanis(S1)
Uanis(C23) = Uanis(C24)
Uanis(C83) = Uanis(C84)
4.a Ternary CH refined with riding coordinates:
 C35(H35), C38(H38), C47(H47), C50(H50), C74(H74), C77(H77), C86(H86), C89(H89)
4.b Secondary CH2 refined with riding coordinates:
 C15(H15A,H15B), C22(H22A,H22B), C54(H54A,H54B), C61(H61A,H61B)
4.c Aromatic/amide H refined with riding coordinates:
 C9(H9), C10(H10), C11(H11), C12(H12), C13(H13), C17(H17), C18(H18), C19(H19),
 C20(H20), C21(H21), C24(H24), C25(H25), C26(H26), C27(H27), C28(H28), C31(H31),
  C32(H32), C33(H33), C43(H43), C44(H44), C45(H45), C56(H56), C57(H57),
 C58(H58), C59(H59), C60(H60), C63(H63), C64(H64), C65(H65), C66(H66), C67(H67),
  C70(H70), C71(H71), C72(H72), C82(H82), C83(H83), C84(H84)
4.d Idealised Me refined as rotating group:
 C3(H3A,H3B,H3C), C6(H6A,H6B,H6C), C36(H36A,H36B,H36C), C37(H37A,H37B,H37C),
 C39(H39A,H39B,H39C), C40(H40A,H40B,H40C), C48(H48A,H48B,H48C), C49(H49A,H49B,
 H49C), C51(H51A,H51B,H51C), C52(H52A,H52B,H52C), C75(H75A,H75B,H75C), C76(H76A,
 H76B,H76C), C78(H78A,H78B,H78C), C79(H79A,H79B,H79C), C87(H87A,H87B,H87C),
 C88(H88A,H88B,H88C), C90(H90A,H90B,H90C), C91(H91A,H91B,H91C)
;
_olex2_submission_special_instructions 'No special instructions were received'

loop_
_space_group_symop_operation_xyz
'x, y, z'
'-x, y+1/2, -z+1/2'
'-x, -y, -z'
'x, -y-1/2, z-1/2'

loop_
_atom_site_label
_atom_site_type_symbol
_atom_site_fract_x
_atom_site_fract_y
_atom_site_fract_z
_atom_site_U_iso_or_equiv
_atom_site_adp_type
_atom_site_occupancy
_atom_site_site_symmetry_order
_atom_site_calc_flag
_atom_site_refinement_flags_posn
_atom_site_refinement_flags_adp
_atom_site_refinement_flags_occupancy
_atom_site_disorder_assembly
_atom_site_disorder_group
Y1 Y 0.59679(2) 0.29923(2) 0.45376(2) 0.04939(13) Uani 1 1 d . . . . .
Y2 Y 0.38621(2) 0.24367(2) 0.38647(2) 0.04939(13) Uani 1 1 d . . . . .
Al1 Al 0.45323(8) 0.31465(7) 0.49066(5) 0.0517(4) Uani 1 1 d . . . . .
Al2 Al 0.53315(9) 0.17108(7) 0.43484(7) 0.0658(5) Uani 1 1 d . . . . .
S1 S 0.48831(6) 0.32216(6) 0.35582(5) 0.04939(13) Uani 1 1 d . . . . .
N1 N 0.70242(19) 0.31793(16) 0.52701(14) 0.0440(9) Uani 1 1 d . . . . .
N2 N 0.71235(18) 0.34922(16) 0.44798(14) 0.0444(9) Uani 1 1 d . . . . .
N3 N 0.82330(18) 0.36052(16) 0.52393(13) 0.0463(9) Uani 1 1 d . . . . .
N4 N 0.2686(2) 0.19633(18) 0.38141(16) 0.0577(11) Uani 1 1 d . . . . .
N5 N 0.2757(2) 0.25073(17) 0.31185(14) 0.0489(10) Uani 1 1 d . . . . .
N6 N 0.1532(2) 0.20639(19) 0.30773(15) 0.0589(11) Uani 1 1 d . . . . .
C1 C 0.4930(2) 0.2380(2) 0.46937(18) 0.0426(11) Uani 1 1 d D . . . .
C2 C 0.5204(3) 0.3849(2) 0.4806(2) 0.0625(15) Uani 1 1 d D . . . .
C3 C 0.4457(3) 0.3188(3) 0.5635(2) 0.0868(18) Uani 1 1 d . . . . .
H3A H 0.430903 0.279977 0.573771 0.130 Uiso 1 1 calc GR . . . .
H3B H 0.408038 0.348355 0.565498 0.130 Uiso 1 1 calc GR . . . .
H3C H 0.494474 0.330000 0.587233 0.130 Uiso 1 1 calc GR . . . .
C4 C 0.3527(3) 0.3396(2) 0.4326(2) 0.0555(13) Uani 1 1 d D . . . .
C5 C 0.6316(3) 0.2005(3) 0.4168(3) 0.089(2) Uani 1 1 d D . . . .
C6 C 0.5592(4) 0.0934(3) 0.4715(3) 0.110(2) Uani 1 1 d . . . . .
H6A H 0.613194 0.092107 0.489048 0.164 Uiso 1 1 calc GR . . . .
H6B H 0.545894 0.061177 0.445876 0.164 Uiso 1 1 calc GR . . . .
H6C H 0.531362 0.088846 0.497391 0.164 Uiso 1 1 calc GR . . . .
C7 C 0.4605(3) 0.1571(3) 0.3590(3) 0.0732(17) Uani 1 1 d D . . . .
C8 C 0.5120(3) 0.3047(2) 0.29624(19) 0.0555(13) Uani 1 1 d . . . . .
C9 C 0.5779(3) 0.3262(3) 0.2881(2) 0.090(2) Uani 1 1 d . . . . .
H9 H 0.611568 0.348799 0.314628 0.108 Uiso 1 1 calc R . . . .
C10 C 0.5953(4) 0.3148(4) 0.2409(3) 0.122(3) Uani 1 1 d . . . . .
H10 H 0.640056 0.330254 0.235511 0.147 Uiso 1 1 calc R . . . .
C11 C 0.5469(4) 0.2808(4) 0.2022(2) 0.111(3) Uani 1 1 d . . . . .
H11 H 0.560181 0.271436 0.171292 0.134 Uiso 1 1 calc R . . . .
C12 C 0.4788(3) 0.2604(3) 0.2085(2) 0.102(2) Uani 1 1 d . . . . .
H12 H 0.445014 0.237971 0.181883 0.122 Uiso 1 1 calc R . . . .
C13 C 0.4623(3) 0.2741(3) 0.2550(2) 0.0864(19) Uani 1 1 d . . . . .
H13 H 0.415288 0.262068 0.258925 0.104 Uiso 1 1 calc R . . . .
C14 C 0.7483(2) 0.3437(2) 0.50018(18) 0.0432(11) Uani 1 1 d . . . . .
C15 C 0.8676(2) 0.3940(3) 0.49490(19) 0.0644(15) Uani 1 1 d . . . . .
H15A H 0.835747 0.426453 0.475592 0.077 Uiso 1 1 calc R . . . .
H15B H 0.878261 0.367078 0.468565 0.077 Uiso 1 1 calc R . . . .
C16 C 0.9420(3) 0.4209(3) 0.52688(19) 0.0582(13) Uani 1 1 d . . . . .
C17 C 0.9475(3) 0.4751(3) 0.5524(2) 0.0778(17) Uani 1 1 d . . . . .
H17 H 0.903187 0.496421 0.551615 0.093 Uiso 1 1 calc R . . . .
C18 C 1.0187(4) 0.4989(3) 0.5795(2) 0.095(2) Uani 1 1 d . . . . .
H18 H 1.022276 0.536159 0.596588 0.114 Uiso 1 1 calc R . . . .
C19 C 1.0837(4) 0.4664(4) 0.5808(3) 0.093(2) Uani 1 1 d . . . . .
H19 H 1.131460 0.481461 0.599560 0.111 Uiso 1 1 calc R . . . .
C20 C 1.0792(3) 0.4156(4) 0.5562(3) 0.091(2) Uani 1 1 d . . . . .
H20 H 1.124037 0.395145 0.556709 0.109 Uiso 1 1 calc R . . . .
C21 C 1.0101(3) 0.3908(3) 0.5294(2) 0.0792(17) Uani 1 1 d . . . . .
H21 H 1.008610 0.353442 0.512811 0.095 Uiso 1 1 calc R . . . .
C22 C 0.8665(2) 0.3358(2) 0.57538(18) 0.0540(13) Uani 1 1 d . . . . .
H22A H 0.830198 0.320295 0.593090 0.065 Uiso 1 1 calc R . . . .
H22B H 0.894072 0.368676 0.597030 0.065 Uiso 1 1 calc R . . . .
C23 C 0.9222(3) 0.2869(3) 0.5745(2) 0.0715(11) Uani 1 1 d . . . . .
C24 C 0.9071(3) 0.2432(3) 0.5367(2) 0.0715(11) Uani 1 1 d . . . . .
H24 H 0.861098 0.243838 0.509665 0.086 Uiso 1 1 calc R . . . .
C25 C 0.9606(6) 0.1964(3) 0.5377(3) 0.123(3) Uani 1 1 d . . . . .
H25 H 0.949879 0.165664 0.512443 0.147 Uiso 1 1 calc R . . . .
C26 C 1.0284(5) 0.1980(4) 0.5770(4) 0.116(3) Uani 1 1 d . . . . .
H26 H 1.064656 0.168019 0.578009 0.139 Uiso 1 1 calc R . . . .
C27 C 1.0440(4) 0.2413(4) 0.6138(3) 0.103(2) Uani 1 1 d . . . . .
H27 H 1.090660 0.241450 0.640163 0.124 Uiso 1 1 calc R . . . .
C28 C 0.9921(3) 0.2849(3) 0.6130(2) 0.0843(18) Uani 1 1 d . . . . .
H28 H 1.003804 0.314630 0.639172 0.101 Uiso 1 1 calc R . . . .
C29 C 0.7062(2) 0.3246(2) 0.58108(18) 0.0473(12) Uani 1 1 d . . . . .
C30 C 0.7115(3) 0.2720(3) 0.6126(2) 0.0604(14) Uani 1 1 d . . . . .
C31 C 0.7079(4) 0.2784(4) 0.6660(2) 0.089(2) Uani 1 1 d . . . . .
H31 H 0.712148 0.244455 0.687633 0.107 Uiso 1 1 calc R . . . .
C32 C 0.6982(4) 0.3337(4) 0.6856(3) 0.110(3) Uani 1 1 d . . . . .
H32 H 0.692857 0.336909 0.719824 0.132 Uiso 1 1 calc R . . . .
C33 C 0.6962(3) 0.3843(3) 0.6560(3) 0.0878(19) Uani 1 1 d . . . . .
H33 H 0.691967 0.421623 0.671290 0.105 Uiso 1 1 calc R . . . .
C34 C 0.7001(3) 0.3824(3) 0.6040(2) 0.0581(14) Uani 1 1 d . . . . .
C35 C 0.7209(4) 0.2098(3) 0.5922(3) 0.096(2) Uani 1 1 d . . . . .
H35 H 0.719917 0.213479 0.554583 0.115 Uiso 1 1 calc R . . . .
C36 C 0.7958(5) 0.1805(4) 0.6218(5) 0.181(5) Uani 1 1 d . . . . .
H36A H 0.793930 0.168860 0.656817 0.271 Uiso 1 1 calc GR . . . .
H36B H 0.836887 0.208744 0.624867 0.271 Uiso 1 1 calc GR . . . .
H36C H 0.804191 0.145436 0.602622 0.271 Uiso 1 1 calc GR . . . .
C37 C 0.6579(4) 0.1671(3) 0.5952(3) 0.116(2) Uani 1 1 d . . . . .
H37A H 0.653148 0.167026 0.630919 0.174 Uiso 1 1 calc GR . . . .
H37B H 0.669910 0.127071 0.585954 0.174 Uiso 1 1 calc GR . . . .
H37C H 0.610493 0.180042 0.570836 0.174 Uiso 1 1 calc GR . . . .
C38 C 0.6953(3) 0.4411(2) 0.5756(2) 0.0669(15) Uani 1 1 d . . . . .
H38 H 0.690557 0.432301 0.537972 0.080 Uiso 1 1 calc R . . . .
C39 C 0.6246(3) 0.4786(3) 0.5776(3) 0.113(2) Uani 1 1 d . . . . .
H39A H 0.578851 0.456326 0.560940 0.170 Uiso 1 1 calc GR . . . .
H39B H 0.624257 0.516099 0.559085 0.170 Uiso 1 1 calc GR . . . .
H39C H 0.626900 0.486636 0.614160 0.170 Uiso 1 1 calc GR . . . .
C40 C 0.7683(3) 0.4786(3) 0.5975(2) 0.0840(18) Uani 1 1 d . . . . .
H40A H 0.778673 0.482686 0.635521 0.126 Uiso 1 1 calc GR . . . .
H40B H 0.761384 0.517899 0.581320 0.126 Uiso 1 1 calc GR . . . .
H40C H 0.810602 0.458664 0.589567 0.126 Uiso 1 1 calc GR . . . .
C41 C 0.7346(2) 0.3752(2) 0.40521(17) 0.0478(12) Uani 1 1 d . . . . .
C42 C 0.7747(3) 0.3417(2) 0.37464(19) 0.0569(13) Uani 1 1 d . . . . .
C43 C 0.7889(3) 0.3691(3) 0.3306(2) 0.0733(16) Uani 1 1 d . . . . .
H43 H 0.815270 0.347790 0.310685 0.088 Uiso 1 1 calc R . . . .
C44 C 0.7651(3) 0.4259(3) 0.3161(2) 0.0816(18) Uani 1 1 d . . . . .
H44 H 0.775708 0.443527 0.286663 0.098 Uiso 1 1 calc R . . . .
C45 C 0.7252(3) 0.4579(3) 0.3448(2) 0.0744(16) Uani 1 1 d . . . . .
H45 H 0.708485 0.496768 0.333955 0.089 Uiso 1 1 calc R . . . .
C46 C 0.7092(2) 0.4336(2) 0.38926(19) 0.0515(12) Uani 1 1 d . . . . .
C47 C 0.8010(3) 0.2776(3) 0.3865(2) 0.0721(16) Uani 1 1 d . . . . .
H47 H 0.787212 0.264700 0.418447 0.087 Uiso 1 1 calc R . . . .
C48 C 0.7632(4) 0.2330(3) 0.3408(3) 0.106(2) Uani 1 1 d . . . . .
H48A H 0.708847 0.239227 0.329784 0.159 Uiso 1 1 calc GR . . . .
H48B H 0.774147 0.192214 0.353225 0.159 Uiso 1 1 calc GR . . . .
H48C H 0.783382 0.239882 0.311079 0.159 Uiso 1 1 calc GR . . . .
C49 C 0.8867(3) 0.2705(3) 0.3976(3) 0.106(2) Uani 1 1 d . . . . .
H49A H 0.902259 0.285654 0.367868 0.159 Uiso 1 1 calc GR . . . .
H49B H 0.900072 0.228520 0.402903 0.159 Uiso 1 1 calc GR . . . .
H49C H 0.912216 0.292824 0.429172 0.159 Uiso 1 1 calc GR . . . .
C50 C 0.6658(3) 0.4720(2) 0.4187(2) 0.0654(14) Uani 1 1 d . . . . .
H50 H 0.657663 0.447617 0.447901 0.078 Uiso 1 1 calc R . . . .
C51 C 0.7087(4) 0.5274(3) 0.4425(3) 0.097(2) Uani 1 1 d . . . . .
H51A H 0.758521 0.516168 0.464737 0.146 Uiso 1 1 calc GR . . . .
H51B H 0.681201 0.547999 0.463705 0.146 Uiso 1 1 calc GR . . . .
H51C H 0.714096 0.553659 0.414577 0.146 Uiso 1 1 calc GR . . . .
C52 C 0.5863(3) 0.4911(3) 0.3826(2) 0.0926(19) Uani 1 1 d . . . . .
H52A H 0.557332 0.509124 0.404103 0.139 Uiso 1 1 calc GR . . . .
H52B H 0.559718 0.456141 0.364757 0.139 Uiso 1 1 calc GR . . . .
H52C H 0.592601 0.519772 0.356632 0.139 Uiso 1 1 calc GR . . . .
C53 C 0.2309(2) 0.2169(2) 0.33290(18) 0.0464(12) Uani 1 1 d . . . . .
C54 C 0.1074(3) 0.1655(3) 0.3299(2) 0.0875(19) Uani 1 1 d . . . . .
H54A H 0.092331 0.186752 0.357808 0.105 Uiso 1 1 calc R . . . .
H54B H 0.139469 0.131832 0.346463 0.105 Uiso 1 1 calc R . . . .
C55 C 0.0364(3) 0.1407(3) 0.2908(2) 0.0768(17) Uani 1 1 d . . . . .
C56 C 0.0388(4) 0.0946(4) 0.2563(3) 0.119(2) Uani 1 1 d . . . . .
H56 H 0.085289 0.077741 0.255660 0.142 Uiso 1 1 calc R . . . .
C57 C -0.0327(6) 0.0726(4) 0.2208(3) 0.135(3) Uani 1 1 d . . . . .
H57 H -0.033712 0.041220 0.196834 0.162 Uiso 1 1 calc R . . . .
C58 C -0.0952(6) 0.0987(5) 0.2240(4) 0.149(4) Uani 1 1 d . . . . .
H58 H -0.140695 0.084798 0.200715 0.179 Uiso 1 1 calc R . . . .
C59 C -0.1014(4) 0.1434(5) 0.2570(4) 0.146(4) Uani 1 1 d . . . . .
H59 H -0.148202 0.160031 0.257290 0.176 Uiso 1 1 calc R . . . .
C60 C -0.0332(4) 0.1623(4) 0.2903(3) 0.108(2) Uani 1 1 d . . . . .
H60 H -0.034655 0.192631 0.314636 0.130 Uiso 1 1 calc R . . . .
C61 C 0.1095(3) 0.2453(2) 0.2649(2) 0.0641(15) Uani 1 1 d . . . . .
H61A H 0.074504 0.220219 0.238511 0.077 Uiso 1 1 calc R . . . .
H61B H 0.144713 0.263746 0.247827 0.077 Uiso 1 1 calc R . . . .
C62 C 0.0634(3) 0.2953(3) 0.2814(2) 0.0682(15) Uani 1 1 d . . . . .
C63 C -0.0089(3) 0.3100(3) 0.2481(3) 0.090(2) Uani 1 1 d . . . . .
H63 H -0.029875 0.286659 0.217861 0.108 Uiso 1 1 calc R . . . .
C64 C -0.0499(4) 0.3579(4) 0.2586(3) 0.109(2) Uani 1 1 d . . . . .
H64 H -0.097778 0.366766 0.235524 0.130 Uiso 1 1 calc R . . . .
C65 C -0.0208(5) 0.3927(4) 0.3028(4) 0.124(3) Uani 1 1 d . . . . .
H65 H -0.048848 0.425016 0.310167 0.149 Uiso 1 1 calc R . . . .
C66 C 0.0511(6) 0.3793(4) 0.3366(3) 0.134(3) Uani 1 1 d . . . . .
H66 H 0.072383 0.403331 0.366396 0.161 Uiso 1 1 calc R . . . .
C67 C 0.0915(4) 0.3292(4) 0.3255(3) 0.101(2) Uani 1 1 d . . . . .
H67 H 0.138701 0.319241 0.349065 0.122 Uiso 1 1 calc R . . . .
C68 C 0.2401(3) 0.1622(3) 0.4196(2) 0.0790(18) Uani 1 1 d . . . . .
C69 C 0.2044(4) 0.1903(4) 0.4544(3) 0.093(2) Uani 1 1 d . . . . .
C70 C 0.1837(5) 0.1505(6) 0.4918(3) 0.137(4) Uani 1 1 d . . . . .
H70 H 0.159111 0.166554 0.515448 0.164 Uiso 1 1 calc R . . . .
C71 C 0.1989(7) 0.0906(6) 0.4936(5) 0.171(5) Uani 1 1 d . . . . .
H71 H 0.185310 0.067229 0.519055 0.206 Uiso 1 1 calc R . . . .
C72 C 0.2337(5) 0.0623(6) 0.4593(4) 0.154(4) Uani 1 1 d . . . . .
H72 H 0.242670 0.020847 0.460798 0.185 Uiso 1 1 calc R . . . .
C73 C 0.2547(4) 0.0990(4) 0.4224(3) 0.102(2) Uani 1 1 d . . . . .
C74 C 0.1883(4) 0.2547(4) 0.4546(3) 0.101(2) Uani 1 1 d . . . . .
H74 H 0.201296 0.273174 0.424241 0.122 Uiso 1 1 calc R . . . .
C75 C 0.1040(4) 0.2698(4) 0.4500(3) 0.138(3) Uani 1 1 d . . . . .
H75A H 0.071811 0.254564 0.416802 0.207 Uiso 1 1 calc GR . . . .
H75B H 0.097970 0.312885 0.451234 0.207 Uiso 1 1 calc GR . . . .
H75C H 0.089709 0.251521 0.479096 0.207 Uiso 1 1 calc GR . . . .
C76 C 0.2369(5) 0.2859(5) 0.5063(3) 0.160(4) Uani 1 1 d . . . . .
H76A H 0.217066 0.275514 0.535487 0.240 Uiso 1 1 calc GR . . . .
H76B H 0.234651 0.328980 0.501378 0.240 Uiso 1 1 calc GR . . . .
H76C H 0.289111 0.272690 0.514010 0.240 Uiso 1 1 calc GR . . . .
C77 C 0.2924(5) 0.0666(3) 0.3873(4) 0.121(3) Uani 1 1 d . . . . .
H77 H 0.305319 0.097115 0.364034 0.146 Uiso 1 1 calc R . . . .
C78 C 0.2425(6) 0.0181(5) 0.3500(5) 0.219(5) Uani 1 1 d . . . . .
H78A H 0.231417 -0.014162 0.371260 0.328 Uiso 1 1 calc GR . . . .
H78B H 0.269832 0.002436 0.326469 0.328 Uiso 1 1 calc GR . . . .
H78C H 0.195455 0.036190 0.329430 0.328 Uiso 1 1 calc GR . . . .
C79 C 0.3648(5) 0.0373(5) 0.4166(4) 0.205(5) Uani 1 1 d . . . . .
H79A H 0.399471 0.067206 0.436648 0.308 Uiso 1 1 calc GR . . . .
H79B H 0.387304 0.018135 0.391718 0.308 Uiso 1 1 calc GR . . . .
H79C H 0.354864 0.007575 0.440541 0.308 Uiso 1 1 calc GR . . . .
C80 C 0.2666(2) 0.2638(2) 0.25667(18) 0.0514(13) Uani 1 1 d . . . . .
C81 C 0.2621(3) 0.3242(3) 0.2394(2) 0.0646(14) Uani 1 1 d . . . . .
C82 C 0.2622(3) 0.3371(3) 0.1878(2) 0.0865(19) Uani 1 1 d . . . . .
H82 H 0.259744 0.377115 0.176500 0.104 Uiso 1 1 calc R . . . .
C83 C 0.2661(4) 0.2908(3) 0.1525(2) 0.0889(14) Uani 1 1 d . . . . .
H83 H 0.267023 0.299844 0.117919 0.107 Uiso 1 1 calc R . . . .
C84 C 0.2686(4) 0.2323(3) 0.1690(2) 0.0889(14) Uani 1 1 d . . . . .
H84 H 0.269826 0.201612 0.144942 0.107 Uiso 1 1 calc R . . . .
C85 C 0.2693(3) 0.2174(3) 0.2201(2) 0.0638(14) Uani 1 1 d . . . . .
C86 C 0.2540(3) 0.3773(3) 0.2746(2) 0.0755(16) Uani 1 1 d . . . . .
H86 H 0.251124 0.361546 0.308978 0.091 Uiso 1 1 calc R . . . .
C87 C 0.3232(4) 0.4186(3) 0.2844(3) 0.104(2) Uani 1 1 d . . . . .
H87A H 0.367737 0.397658 0.305463 0.155 Uiso 1 1 calc GR . . . .
H87B H 0.314774 0.454072 0.303060 0.155 Uiso 1 1 calc GR . . . .
H87C H 0.330848 0.430031 0.250817 0.155 Uiso 1 1 calc GR . . . .
C88 C 0.1815(4) 0.4142(3) 0.2495(3) 0.113(2) Uani 1 1 d . . . . .
H88A H 0.187851 0.436382 0.219448 0.170 Uiso 1 1 calc GR . . . .
H88B H 0.172788 0.441855 0.275451 0.170 Uiso 1 1 calc GR . . . .
H88C H 0.138550 0.387384 0.237863 0.170 Uiso 1 1 calc GR . . . .
C89 C 0.2731(3) 0.1512(3) 0.2349(2) 0.0751(16) Uani 1 1 d . . . . .
H89 H 0.275393 0.147715 0.272773 0.090 Uiso 1 1 calc R . . . .
C90 C 0.2018(4) 0.1177(3) 0.2018(3) 0.107(2) Uani 1 1 d . . . . .
H90A H 0.157089 0.134350 0.208901 0.161 Uiso 1 1 calc GR . . . .
H90B H 0.205979 0.075588 0.211047 0.161 Uiso 1 1 calc GR . . . .
H90C H 0.197827 0.122109 0.164495 0.161 Uiso 1 1 calc GR . . . .
C91 C 0.3426(4) 0.1202(3) 0.2260(3) 0.111(2) Uani 1 1 d . . . . .
H91A H 0.335999 0.115977 0.188425 0.167 Uiso 1 1 calc GR . . . .
H91B H 0.348454 0.080930 0.242380 0.167 Uiso 1 1 calc GR . . . .
H91C H 0.387450 0.143979 0.241688 0.167 Uiso 1 1 calc GR . . . .
H1 H 0.499(2) 0.2193(16) 0.5008(10) 0.040(12) Uiso 1 1 d D . . . .
H4A H 0.339(2) 0.3720(14) 0.4538(14) 0.085(17) Uiso 1 1 d D . . . .
H4B H 0.3021(16) 0.3175(16) 0.4216(15) 0.075(16) Uiso 1 1 d D . . . .
H4C H 0.360(2) 0.3581(16) 0.4021(11) 0.068(16) Uiso 1 1 d D . . . .
H7A H 0.4143(19) 0.136(2) 0.358(2) 0.13(3) Uiso 1 1 d D . . . .
H7B H 0.501(2) 0.129(2) 0.365(3) 0.20(4) Uiso 1 1 d D . . . .
H7C H 0.455(3) 0.180(3) 0.3278(18) 0.17(4) Uiso 1 1 d D . . . .
H2A H 0.489(2) 0.413(2) 0.4938(16) 0.11(2) Uiso 1 1 d D . . . .
H2B H 0.523(3) 0.398(3) 0.4462(10) 0.14(3) Uiso 1 1 d D . . . .
H2C H 0.5715(13) 0.390(2) 0.5058(12) 0.079(16) Uiso 1 1 d D . . . .
H5A H 0.639(3) 0.1626(13) 0.3985(16) 0.119 Uiso 1 1 d DR . . . .
H5B H 0.673(3) 0.201(2) 0.4500(11) 0.119 Uiso 1 1 d DR . . . .
H5C H 0.640(3) 0.2332(15) 0.3949(15) 0.119 Uiso 1 1 d DR . . . .

loop_
_atom_site_aniso_label
_atom_site_aniso_U_11
_atom_site_aniso_U_22
_atom_site_aniso_U_33
_atom_site_aniso_U_23
_atom_site_aniso_U_13
_atom_site_aniso_U_12
Y1 0.03383(18) 0.0560(2) 0.0547(2) -0.00618(16) 0.00669(14) -0.00357(15)
Y2 0.03383(18) 0.0560(2) 0.0547(2) -0.00618(16) 0.00669(14) -0.00357(15)
Al1 0.0438(8) 0.0611(10) 0.0482(8) -0.0058(7) 0.0101(7) 0.0002(7)
Al2 0.0508(9) 0.0558(10) 0.0846(12) -0.0100(9) 0.0091(8) 0.0017(8)
S1 0.03383(18) 0.0560(2) 0.0547(2) -0.00618(16) 0.00669(14) -0.00357(15)
N1 0.031(2) 0.056(2) 0.045(2) 0.0019(19) 0.0102(17) 0.0005(17)
N2 0.0261(19) 0.056(2) 0.050(2) 0.0026(19) 0.0089(18) -0.0003(17)
N3 0.030(2) 0.057(3) 0.047(2) 0.0043(19) 0.0045(18) -0.0069(18)
N4 0.044(2) 0.062(3) 0.057(3) 0.007(2) -0.002(2) -0.013(2)
N5 0.043(2) 0.057(3) 0.043(2) -0.0082(19) 0.0052(18) -0.0076(19)
N6 0.038(2) 0.072(3) 0.058(3) -0.001(2) -0.001(2) -0.013(2)
C1 0.034(2) 0.048(3) 0.042(3) 0.010(2) 0.004(2) 0.000(2)
C2 0.039(3) 0.071(4) 0.071(4) -0.017(3) 0.006(3) 0.000(3)
C3 0.078(4) 0.107(5) 0.075(4) 0.001(4) 0.020(3) 0.010(4)
C4 0.053(3) 0.066(4) 0.049(3) -0.010(3) 0.015(3) 0.005(3)
C5 0.061(4) 0.076(4) 0.132(6) -0.025(4) 0.031(4) 0.014(3)
C6 0.117(5) 0.064(4) 0.134(6) -0.020(4) 0.015(5) 0.005(4)
C7 0.055(4) 0.070(4) 0.094(5) -0.029(4) 0.019(3) -0.002(3)
C8 0.037(3) 0.077(4) 0.053(3) -0.008(3) 0.015(2) -0.009(3)
C9 0.077(4) 0.140(6) 0.052(4) -0.025(4) 0.017(3) -0.030(4)
C10 0.066(4) 0.233(9) 0.074(5) -0.035(5) 0.029(4) -0.039(5)
C11 0.077(5) 0.198(8) 0.061(4) -0.043(5) 0.023(4) -0.003(5)
C12 0.057(4) 0.185(8) 0.069(4) -0.034(4) 0.027(3) -0.023(4)
C13 0.060(4) 0.142(6) 0.064(4) -0.031(4) 0.027(3) -0.031(4)
C14 0.031(2) 0.045(3) 0.049(3) -0.003(2) 0.004(2) 0.006(2)
C15 0.035(3) 0.096(4) 0.059(3) 0.005(3) 0.006(2) -0.014(3)
C16 0.039(3) 0.080(4) 0.056(3) 0.006(3) 0.014(2) -0.008(3)
C17 0.071(4) 0.084(5) 0.082(4) -0.012(4) 0.027(3) -0.015(3)
C18 0.098(5) 0.097(5) 0.089(5) -0.022(4) 0.024(4) -0.043(5)
C19 0.070(5) 0.117(6) 0.077(5) 0.012(4) -0.002(4) -0.043(5)
C20 0.039(3) 0.108(6) 0.120(6) 0.021(5) 0.012(3) -0.005(4)
C21 0.042(3) 0.101(5) 0.091(4) 0.007(4) 0.014(3) -0.006(3)
C22 0.035(3) 0.068(4) 0.053(3) 0.007(3) 0.003(2) -0.003(2)
C23 0.062(2) 0.077(3) 0.074(3) 0.013(2) 0.016(2) 0.006(2)
C24 0.062(2) 0.077(3) 0.074(3) 0.013(2) 0.016(2) 0.006(2)
C25 0.165(8) 0.094(6) 0.122(7) 0.009(5) 0.062(6) 0.035(6)
C26 0.120(7) 0.130(7) 0.118(7) 0.047(6) 0.068(6) 0.078(6)
C27 0.076(5) 0.145(7) 0.091(5) 0.029(5) 0.028(4) 0.055(5)
C28 0.058(4) 0.107(5) 0.083(4) 0.022(4) 0.012(3) 0.019(4)
C29 0.029(2) 0.066(3) 0.045(3) 0.003(3) 0.008(2) -0.005(2)
C30 0.045(3) 0.071(4) 0.064(4) 0.007(3) 0.013(3) -0.007(3)
C31 0.089(5) 0.116(6) 0.063(4) 0.017(4) 0.023(3) -0.030(4)
C32 0.127(6) 0.140(8) 0.072(5) -0.021(5) 0.044(4) -0.039(6)
C33 0.092(5) 0.097(5) 0.083(5) -0.015(4) 0.038(4) -0.017(4)
C34 0.044(3) 0.080(4) 0.049(3) -0.014(3) 0.010(2) -0.006(3)
C35 0.128(6) 0.082(5) 0.081(4) 0.036(4) 0.037(4) 0.024(5)
C36 0.131(7) 0.130(7) 0.308(13) 0.093(8) 0.107(8) 0.058(6)
C37 0.121(6) 0.085(5) 0.120(6) 0.003(4) 0.001(5) -0.007(5)
C38 0.058(3) 0.071(4) 0.068(4) -0.014(3) 0.012(3) 0.011(3)
C39 0.078(4) 0.114(6) 0.131(6) -0.051(5) 0.003(4) 0.016(4)
C40 0.077(4) 0.078(4) 0.092(4) -0.015(3) 0.014(3) -0.004(3)
C41 0.028(2) 0.066(4) 0.044(3) 0.004(3) 0.003(2) -0.002(2)
C42 0.044(3) 0.074(4) 0.053(3) 0.004(3) 0.013(2) -0.001(3)
C43 0.064(4) 0.093(5) 0.071(4) -0.001(4) 0.031(3) -0.009(3)
C44 0.076(4) 0.110(6) 0.061(4) 0.022(4) 0.023(3) -0.013(4)
C45 0.055(3) 0.082(4) 0.079(4) 0.017(4) 0.008(3) -0.004(3)
C46 0.038(3) 0.062(3) 0.049(3) 0.010(3) 0.004(2) -0.002(2)
C47 0.063(4) 0.083(4) 0.078(4) -0.007(3) 0.031(3) 0.004(3)
C48 0.120(6) 0.102(5) 0.104(5) -0.028(4) 0.045(5) 0.000(4)
C49 0.088(5) 0.114(6) 0.130(6) 0.015(4) 0.054(4) 0.031(4)
C50 0.053(3) 0.065(4) 0.076(4) 0.018(3) 0.013(3) 0.003(3)
C51 0.096(5) 0.079(5) 0.114(5) -0.018(4) 0.025(4) 0.000(4)
C52 0.065(4) 0.088(5) 0.122(5) 0.020(4) 0.020(4) 0.012(3)
C53 0.028(2) 0.060(3) 0.049(3) -0.006(2) 0.007(2) -0.005(2)
C54 0.055(3) 0.114(5) 0.084(4) 0.012(4) 0.006(3) -0.032(3)
C55 0.067(4) 0.076(4) 0.082(4) -0.005(3) 0.012(3) -0.022(3)
C56 0.107(6) 0.127(7) 0.122(6) -0.006(5) 0.031(5) -0.014(5)
C57 0.138(8) 0.137(8) 0.129(7) -0.056(6) 0.036(7) -0.041(7)
C58 0.118(8) 0.173(11) 0.143(8) -0.033(7) 0.018(7) -0.067(8)
C59 0.066(5) 0.184(10) 0.177(9) -0.055(8) 0.015(5) -0.037(6)
C60 0.055(4) 0.138(7) 0.125(6) -0.017(5) 0.015(4) -0.013(4)
C61 0.043(3) 0.086(4) 0.060(3) -0.005(3) 0.008(3) 0.000(3)
C62 0.051(3) 0.080(4) 0.067(4) -0.005(3) 0.005(3) -0.005(3)
C63 0.064(4) 0.110(6) 0.087(4) -0.016(4) 0.007(3) 0.017(4)
C64 0.075(5) 0.127(7) 0.114(6) -0.018(5) 0.010(4) 0.017(5)
C65 0.100(6) 0.143(8) 0.142(8) 0.001(6) 0.056(6) 0.027(6)
C66 0.143(8) 0.141(8) 0.120(7) -0.049(6) 0.041(6) 0.024(6)
C67 0.077(4) 0.126(6) 0.093(5) -0.022(5) 0.011(4) 0.005(4)
C68 0.042(3) 0.110(6) 0.072(4) 0.023(4) -0.003(3) -0.020(3)
C69 0.064(4) 0.151(8) 0.061(4) 0.018(5) 0.014(3) -0.032(5)
C70 0.103(6) 0.227(11) 0.088(5) 0.034(7) 0.041(5) -0.036(7)
C71 0.181(12) 0.175(13) 0.144(10) 0.070(10) 0.023(8) -0.035(10)
C72 0.120(7) 0.176(11) 0.155(9) 0.072(9) 0.021(6) -0.030(7)
C73 0.080(5) 0.093(6) 0.122(6) 0.038(5) 0.012(4) -0.018(4)
C74 0.072(5) 0.152(8) 0.080(5) -0.005(5) 0.021(4) -0.032(5)
C75 0.097(6) 0.214(9) 0.123(6) -0.020(6) 0.063(5) -0.007(6)
C76 0.133(7) 0.272(12) 0.077(5) -0.035(6) 0.034(5) -0.081(7)
C77 0.099(6) 0.067(5) 0.188(9) 0.034(5) 0.024(6) -0.005(4)
C78 0.152(9) 0.147(10) 0.342(16) -0.031(10) 0.046(10) -0.010(8)
C79 0.124(8) 0.185(11) 0.262(12) 0.026(9) -0.018(8) 0.026(7)
C80 0.036(3) 0.071(4) 0.048(3) -0.004(3) 0.012(2) -0.006(2)
C81 0.056(3) 0.078(4) 0.054(3) -0.002(3) 0.007(3) -0.014(3)
C82 0.096(5) 0.095(5) 0.065(4) 0.012(4) 0.017(3) -0.024(4)
C83 0.092(3) 0.112(4) 0.064(3) -0.019(3) 0.024(2) -0.012(3)
C84 0.092(3) 0.112(4) 0.064(3) -0.019(3) 0.024(2) -0.012(3)
C85 0.060(3) 0.071(4) 0.053(3) -0.021(3) 0.003(3) -0.010(3)
C86 0.087(4) 0.066(4) 0.068(4) 0.006(3) 0.014(3) 0.002(3)
C87 0.117(6) 0.083(5) 0.103(5) -0.014(4) 0.019(4) -0.012(4)
C88 0.112(6) 0.103(6) 0.117(6) 0.014(4) 0.018(5) 0.016(5)
C89 0.068(4) 0.083(4) 0.070(4) -0.032(3) 0.012(3) -0.003(3)
C90 0.096(5) 0.080(5) 0.137(6) -0.029(4) 0.020(4) -0.015(4)
C91 0.102(5) 0.113(6) 0.105(5) -0.042(4) 0.008(4) 0.016(4)

loop_
_atom_type_symbol
_atom_type_description
_atom_type_scat_dispersion_real
_atom_type_scat_dispersion_imag
_atom_type_scat_source
C C 0.0033 0.0016 'International Tables Vol C Tables 4.2.6.8 and 6.1.1.4'
H H 0.0000 0.0000 'International Tables Vol C Tables 4.2.6.8 and 6.1.1.4'
N N 0.0061 0.0033 'International Tables Vol C Tables 4.2.6.8 and 6.1.1.4'
Al Al 0.0645 0.0514 'International Tables Vol C Tables 4.2.6.8 and 6.1.1.4'
S S 0.1246 0.1234 'International Tables Vol C Tables 4.2.6.8 and 6.1.1.4'
Y Y -2.7962 3.5667 'International Tables Vol C Tables 4.2.6.8 and 6.1.1.4'

loop_
_geom_angle_atom_site_label_1
_geom_angle_atom_site_label_2
_geom_angle_atom_site_label_3
_geom_angle
_geom_angle_site_symmetry_1
_geom_angle_site_symmetry_3
_geom_angle_publ_flag
Y2 Y1 H2B 78.9(11) . . ?
Y2 Y1 H2C 100.6(5) . . ?
Y2 Y1 H5B 100.8(8) . . ?
Y2 Y1 H5C 88.8(12) . . ?
Al1 Y1 Y2 50.37(3) . . ?
Al1 Y1 H2B 56.4(8) . . ?
Al1 Y1 H2C 56.0(7) . . ?
Al1 Y1 H5B 128.4(12) . . ?
Al1 Y1 H5C 137.2(11) . . ?
Al2 Y1 Y2 50.19(3) . . ?
Al2 Y1 Al1 80.50(4) . . ?
Al2 Y1 H2B 128.2(11) . . ?
Al2 Y1 H2C 134.7(9) . . ?
Al2 Y1 H5B 53.1(10) . . ?
Al2 Y1 H5C 60.7(8) . . ?
S1 Y1 Y2 45.80(3) . . ?
S1 Y1 Al1 79.79(4) . . ?
S1 Y1 Al2 83.29(4) . . ?
S1 Y1 C14 132.21(10) . . ?
S1 Y1 H2B 63.4(8) . . ?
S1 Y1 H2C 99.1(6) . . ?
S1 Y1 H5B 111.3(5) . . ?
S1 Y1 H5C 78.5(10) . . ?
N1 Y1 Y2 153.38(9) . . ?
N1 Y1 Al1 107.58(9) . . ?
N1 Y1 Al2 119.00(10) . . ?
N1 Y1 S1 157.08(10) . . ?
N1 Y1 N2 56.01(12) . . ?
N1 Y1 C1 117.17(14) . . ?
N1 Y1 C2 91.71(14) . . ?
N1 Y1 C5 103.16(17) . . ?
N1 Y1 C14 28.13(12) . . ?
N1 Y1 H2B 101.9(10) . . ?
N1 Y1 H2C 69.7(4) . . ?
N1 Y1 H5B 81.6(5) . . ?
N1 Y1 H5C 106.8(12) . . ?
N2 Y1 Y2 150.41(9) . . ?
N2 Y1 Al1 143.79(9) . . ?
N2 Y1 Al2 135.41(9) . . ?
N2 Y1 S1 105.11(9) . . ?
N2 Y1 C1 171.15(13) . . ?
N2 Y1 C2 103.20(14) . . ?
N2 Y1 C5 93.13(16) . . ?
N2 Y1 C14 27.91(12) . . ?
N2 Y1 H2B 93.0(11) . . ?
N2 Y1 H2C 88.0(8) . . ?
N2 Y1 H5B 84.0(11) . . ?
N2 Y1 H5C 77.9(10) . . ?
C1 Y1 Y2 37.07(10) . . ?
C1 Y1 Al1 40.46(11) . . ?
C1 Y1 Al2 40.35(11) . . ?
C1 Y1 S1 82.81(10) . . ?
C1 Y1 C2 81.90(16) . . ?
C1 Y1 C5 82.81(17) . . ?
C1 Y1 C14 144.83(14) . . ?
C1 Y1 H2B 94.1(10) . . ?
C1 Y1 H2C 94.7(8) . . ?
C1 Y1 H5B 89.5(11) . . ?
C1 Y1 H5C 100.2(9) . . ?
C2 Y1 Y2 79.47(11) . . ?
C2 Y1 Al1 41.48(12) . . ?
C2 Y1 Al2 121.38(12) . . ?
C2 Y1 S1 79.56(13) . . ?
C2 Y1 C14 99.38(14) . . ?
C2 Y1 H2B 21.6(4) . . ?
C2 Y1 H2C 22.2(4) . . ?
C2 Y1 H5B 165.2(10) . . ?
C2 Y1 H5C 157.4(9) . . ?
C5 Y1 Y2 82.99(13) . . ?
C5 Y1 Al1 122.98(14) . . ?
C5 Y1 Al2 42.52(14) . . ?
C5 Y1 S1 89.78(16) . . ?
C5 Y1 C2 162.33(17) . . ?
C5 Y1 C14 98.22(16) . . ?
C5 Y1 H2B 153.2(8) . . ?
C5 Y1 H2C 170.5(8) . . ?
C5 Y1 H5B 21.9(4) . . ?
C5 Y1 H5C 22.2(4) . . ?
C14 Y1 Y2 177.78(9) . . ?
C14 Y1 Al1 129.68(9) . . ?
C14 Y1 Al2 131.79(9) . . ?
C14 Y1 H2B 99.3(12) . . ?
C14 Y1 H2C 78.5(5) . . ?
C14 Y1 H5B 80.9(8) . . ?
C14 Y1 H5C 91.7(12) . . ?
H2B Y1 H2C 35.9(6) . . ?
H2B Y1 H5B 173.1(10) . . ?
H2B Y1 H5C 137.1(8) . . ?
H2C Y1 H5B 149.6(7) . . ?
H2C Y1 H5C 164.3(11) . . ?
H5B Y1 H5C 36.2(7) . . ?
Al1 Y2 Y1 49.76(3) . . ?
Al2 Y2 Y1 49.77(3) . . ?
Al2 Y2 Al1 79.77(4) . . ?
S1 Y2 Y1 45.35(3) . . ?
S1 Y2 Al1 78.99(4) . . ?
S1 Y2 Al2 82.59(4) . . ?
S1 Y2 C53 129.29(10) . . ?
N4 Y2 Y1 156.93(10) . . ?
N4 Y2 Al1 113.76(10) . . ?
N4 Y2 Al2 117.61(10) . . ?
N4 Y2 S1 156.98(10) . . ?
N4 Y2 N5 55.79(13) . . ?
N4 Y2 C1 120.30(14) . . ?
N4 Y2 C4 93.41(16) . . ?
N4 Y2 C7 101.30(17) . . ?
N4 Y2 C53 27.89(13) . . ?
N5 Y2 Y1 146.83(10) . . ?
N5 Y2 Al1 136.27(9) . . ?
N5 Y2 Al2 143.96(9) . . ?
N5 Y2 S1 101.52(10) . . ?
N5 Y2 C1 174.60(14) . . ?
N5 Y2 C4 94.08(14) . . ?
N5 Y2 C7 102.17(16) . . ?
N5 Y2 C53 27.91(12) . . ?
C1 Y2 Y1 36.75(10) . . ?
C1 Y2 Al1 40.06(11) . . ?
C1 Y2 Al2 40.06(11) . . ?
C1 Y2 S1 82.04(11) . . ?
C1 Y2 C4 82.22(15) . . ?
C1 Y2 C7 82.00(18) . . ?
C1 Y2 C53 148.00(15) . . ?
C4 Y2 Y1 82.25(11) . . ?
C4 Y2 Al1 42.21(11) . . ?
C4 Y2 Al2 121.92(11) . . ?
C4 Y2 S1 83.66(13) . . ?
C4 Y2 C53 93.83(14) . . ?
C7 Y2 Y1 80.42(13) . . ?
C7 Y2 Al1 121.38(14) . . ?
C7 Y2 Al2 41.94(14) . . ?
C7 Y2 S1 86.43(16) . . ?
C7 Y2 C4 162.38(17) . . ?
C7 Y2 C53 103.71(16) . . ?
C53 Y2 Y1 173.53(10) . . ?
C53 Y2 Al1 129.17(10) . . ?
C53 Y2 Al2 136.37(10) . . ?
Y1 Al1 Y2 79.87(4) . . ?
C1 Al1 Y1 53.29(13) . . ?
C1 Al1 Y2 53.21(12) . . ?
C1 Al1 C2 109.5(2) . . ?
C1 Al1 C4 109.67(19) . . ?
C2 Al1 Y1 56.33(15) . . ?
C2 Al1 Y2 112.10(17) . . ?
C2 Al1 C4 98.0(2) . . ?
C3 Al1 Y1 128.15(18) . . ?
C3 Al1 Y2 140.1(2) . . ?
C3 Al1 C1 116.5(2) . . ?
C3 Al1 C2 107.5(3) . . ?
C3 Al1 C4 113.9(2) . . ?
C4 Al1 Y1 116.93(16) . . ?
C4 Al1 Y2 56.53(14) . . ?
Y1 Al2 Y2 80.04(4) . . ?
Y1 Al2 H7B 125.6(16) . . ?
Y2 Al2 H7B 82.8(6) . . ?
C1 Al2 Y1 53.33(13) . . ?
C1 Al2 Y2 53.44(13) . . ?
C1 Al2 C5 108.8(2) . . ?
C1 Al2 C7 109.3(2) . . ?
C1 Al2 H7B 136.2(6) . . ?
C5 Al2 Y1 55.56(17) . . ?
C5 Al2 Y2 116.72(19) . . ?
C5 Al2 H7B 89.0(15) . . ?
C6 Al2 Y1 135.09(19) . . ?
C6 Al2 Y2 136.3(2) . . ?
C6 Al2 C1 120.2(3) . . ?
C6 Al2 C5 106.2(3) . . ?
C6 Al2 C7 109.7(3) . . ?
C6 Al2 H7B 90.3(12) . . ?
C7 Al2 Y1 113.9(2) . . ?
C7 Al2 Y2 55.86(17) . . ?
C7 Al2 C5 100.8(3) . . ?
C7 Al2 H7B 27.0(6) . . ?
Y1 S1 Y2 88.85(4) . . ?
C8 S1 Y1 118.58(16) . . ?
C8 S1 Y2 117.36(17) . . ?
C14 N1 Y1 97.8(3) . . ?
C14 N1 C29 127.9(4) . . ?
C29 N1 Y1 129.7(3) . . ?
C14 N2 Y1 94.4(3) . . ?
C14 N2 C41 132.4(4) . . ?
C41 N2 Y1 133.2(3) . . ?
C14 N3 C15 121.8(4) . . ?
C14 N3 C22 121.2(4) . . ?
C15 N3 C22 115.9(3) . . ?
C53 N4 Y2 96.7(3) . . ?
C53 N4 C68 129.5(4) . . ?
C68 N4 Y2 133.4(3) . . ?
C53 N5 Y2 95.7(3) . . ?
C53 N5 C80 128.2(4) . . ?
C80 N5 Y2 131.9(3) . . ?
C53 N6 C54 122.1(4) . . ?
C53 N6 C61 121.5(4) . . ?
C61 N6 C54 115.0(4) . . ?
Y1 C1 Y2 106.19(17) . . ?
Y1 C1 H1 120(3) . . ?
Y2 C1 H1 134(3) . . ?
Al1 C1 Y1 86.25(16) . . ?
Al1 C1 Y2 86.73(15) . . ?
Al1 C1 H1 96(3) . . ?
Al2 C1 Y1 86.32(17) . . ?
Al2 C1 Y2 86.50(16) . . ?
Al2 C1 Al1 168.2(3) . . ?
Al2 C1 H1 96(3) . . ?
Y1 C2 H2A 171(3) . . ?
Y1 C2 H2B 78(3) . . ?
Y1 C2 H2C 78(2) . . ?
Al1 C2 Y1 82.20(18) . . ?
Al1 C2 H2A 90(3) . . ?
Al1 C2 H2B 123(3) . . ?
Al1 C2 H2C 119(3) . . ?
H2A C2 H2B 110(3) . . ?
H2A C2 H2C 103(2) . . ?
H2B C2 H2C 108(2) . . ?
Al1 C3 H3A 109.5 . . ?
Al1 C3 H3B 109.5 . . ?
Al1 C3 H3C 109.5 . . ?
H3A C3 H3B 109.5 . . ?
H3A C3 H3C 109.5 . . ?
H3B C3 H3C 109.5 . . ?
Y2 C4 H4A 172(2) . . ?
Y2 C4 H4B 78(2) . . ?
Y2 C4 H4C 81(2) . . ?
Al1 C4 Y2 81.26(16) . . ?
Al1 C4 H4A 96(3) . . ?
Al1 C4 H4B 128(2) . . ?
Al1 C4 H4C 115(2) . . ?
H4A C4 H4B 99(2) . . ?
H4A C4 H4C 106(2) . . ?
H4B C4 H4C 108(2) . . ?
Y1 C5 H5A 172(3) . . ?
Y1 C5 H5B 82(3) . . ?
Y1 C5 H5C 71(3) . . ?
Al2 C5 Y1 81.92(19) . . ?
Al2 C5 H5A 95(3) . . ?
Al2 C5 H5B 108(3) . . ?
Al2 C5 H5C 131(3) . . ?
H5A C5 H5B 105(2) . . ?
H5A C5 H5C 106(2) . . ?
H5B C5 H5C 108(3) . . ?
Al2 C6 H6A 109.5 . . ?
Al2 C6 H6B 109.5 . . ?
Al2 C6 H6C 109.5 . . ?
H6A C6 H6B 109.5 . . ?
H6A C6 H6C 109.5 . . ?
H6B C6 H6C 109.5 . . ?
Y2 C7 H7A 81(4) . . ?
Y2 C7 H7B 154(5) . . ?
Y2 C7 H7C 84(4) . . ?
Al2 C7 Y2 82.20(19) . . ?
Al2 C7 H7A 114(3) . . ?
Al2 C7 H7B 72(5) . . ?
Al2 C7 H7C 129(4) . . ?
H7A C7 H7B 109(3) . . ?
H7A C7 H7C 111(3) . . ?
H7B C7 H7C 112(3) . . ?
H7C C7 Y2 84(4) . . ?
H7C C7 Al2 129(4) . . ?
H7C C7 H7A 111(3) . . ?
H7C C7 H7B 112(3) . . ?
H7C C7 H7C 0(4) . . ?
C9 C8 S1 120.4(4) . . ?
C9 C8 C13 117.6(5) . . ?
C13 C8 S1 121.7(4) . . ?
C8 C9 H9 119.6 . . ?
C8 C9 C10 120.8(5) . . ?
C10 C9 H9 119.6 . . ?
C9 C10 H10 120.0 . . ?
C11 C10 C9 119.9(6) . . ?
C11 C10 H10 120.0 . . ?
C10 C11 H11 119.7 . . ?
C10 C11 C12 120.7(6) . . ?
C12 C11 H11 119.7 . . ?
C11 C12 H12 121.1 . . ?
C13 C12 C11 117.8(6) . . ?
C13 C12 H12 121.1 . . ?
C8 C13 H13 118.5 . . ?
C12 C13 C8 123.0(5) . . ?
C12 C13 H13 118.5 . . ?
N1 C14 Y1 54.1(2) . . ?
N1 C14 N3 123.8(4) . . ?
N2 C14 Y1 57.7(2) . . ?
N2 C14 N1 111.7(4) . . ?
N2 C14 N3 124.6(4) . . ?
N3 C14 Y1 175.4(3) . . ?
N3 C15 H15A 108.0 . . ?
N3 C15 H15B 108.0 . . ?
N3 C15 C16 117.3(4) . . ?
H15A C15 H15B 107.2 . . ?
C16 C15 H15A 108.0 . . ?
C16 C15 H15B 108.0 . . ?
C17 C16 C15 123.5(5) . . ?
C17 C16 C21 117.2(5) . . ?
C21 C16 C15 119.2(5) . . ?
C16 C17 H17 119.6 . . ?
C16 C17 C18 120.7(6) . . ?
C18 C17 H17 119.6 . . ?
C17 C18 H18 120.5 . . ?
C17 C18 C19 118.9(6) . . ?
C19 C18 H18 120.5 . . ?
C18 C19 H19 119.6 . . ?
C20 C19 C18 120.8(6) . . ?
C20 C19 H19 119.6 . . ?
C19 C20 H20 119.2 . . ?
C19 C20 C21 121.7(7) . . ?
C21 C20 H20 119.2 . . ?
C16 C21 H21 119.7 . . ?
C20 C21 C16 120.6(6) . . ?
C20 C21 H21 119.7 . . ?
N3 C22 H22A 108.1 . . ?
N3 C22 H22B 108.1 . . ?
N3 C22 C23 116.8(4) . . ?
H22A C22 H22B 107.3 . . ?
C23 C22 H22A 108.1 . . ?
C23 C22 H22B 108.1 . . ?
C24 C23 C22 122.1(5) . . ?
C24 C23 C28 117.5(6) . . ?
C28 C23 C22 120.4(5) . . ?
C23 C24 H24 119.6 . . ?
C23 C24 C25 120.8(6) . . ?
C25 C24 H24 119.6 . . ?
C24 C25 H25 121.0 . . ?
C26 C25 C24 117.9(7) . . ?
C26 C25 H25 121.0 . . ?
C25 C26 H26 119.2 . . ?
C27 C26 C25 121.5(7) . . ?
C27 C26 H26 119.2 . . ?
C26 C27 H27 120.0 . . ?
C26 C27 C28 120.0(7) . . ?
C28 C27 H27 120.0 . . ?
C23 C28 H28 118.9 . . ?
C27 C28 C23 122.3(7) . . ?
C27 C28 H28 118.9 . . ?
N1 C29 C30 118.5(5) . . ?
N1 C29 C34 121.8(4) . . ?
C30 C29 C34 119.6(5) . . ?
C29 C30 C31 118.3(5) . . ?
C29 C30 C35 122.9(5) . . ?
C31 C30 C35 118.8(6) . . ?
C30 C31 H31 119.8 . . ?
C32 C31 C30 120.5(6) . . ?
C32 C31 H31 119.8 . . ?
C31 C32 H32 119.5 . . ?
C31 C32 C33 121.1(7) . . ?
C33 C32 H32 119.5 . . ?
C32 C33 H33 118.8 . . ?
C32 C33 C34 122.4(6) . . ?
C34 C33 H33 118.8 . . ?
C29 C34 C38 125.0(4) . . ?
C33 C34 C29 118.0(5) . . ?
C33 C34 C38 117.0(5) . . ?
C30 C35 H35 107.9 . . ?
C36 C35 C30 112.8(7) . . ?
C36 C35 H35 107.9 . . ?
C37 C35 C30 112.9(6) . . ?
C37 C35 H35 107.9 . . ?
C37 C35 C36 107.2(6) . . ?
C35 C36 H36A 109.5 . . ?
C35 C36 H36B 109.5 . . ?
C35 C36 H36C 109.5 . . ?
H36A C36 H36B 109.5 . . ?
H36A C36 H36C 109.5 . . ?
H36B C36 H36C 109.5 . . ?
C35 C37 H37A 109.5 . . ?
C35 C37 H37B 109.5 . . ?
C35 C37 H37C 109.5 . . ?
H37A C37 H37B 109.5 . . ?
H37A C37 H37C 109.5 . . ?
H37B C37 H37C 109.5 . . ?
C34 C38 H38 107.7 . . ?
C34 C38 C39 112.5(5) . . ?
C34 C38 C40 111.4(4) . . ?
C39 C38 H38 107.7 . . ?
C40 C38 H38 107.7 . . ?
C40 C38 C39 109.8(5) . . ?
C38 C39 H39A 109.5 . . ?
C38 C39 H39B 109.5 . . ?
C38 C39 H39C 109.5 . . ?
H39A C39 H39B 109.5 . . ?
H39A C39 H39C 109.5 . . ?
H39B C39 H39C 109.5 . . ?
C38 C40 H40A 109.5 . . ?
C38 C40 H40B 109.5 . . ?
C38 C40 H40C 109.5 . . ?
H40A C40 H40B 109.5 . . ?
H40A C40 H40C 109.5 . . ?
H40B C40 H40C 109.5 . . ?
N2 C41 C42 122.3(4) . . ?
C46 C41 N2 117.9(4) . . ?
C46 C41 C42 119.4(4) . . ?
C41 C42 C47 123.9(5) . . ?
C43 C42 C41 118.7(5) . . ?
C43 C42 C47 117.4(5) . . ?
C42 C43 H43 119.4 . . ?
C44 C43 C42 121.3(6) . . ?
C44 C43 H43 119.4 . . ?
C43 C44 H44 119.9 . . ?
C43 C44 C45 120.1(6) . . ?
C45 C44 H44 119.9 . . ?
C44 C45 H45 119.1 . . ?
C44 C45 C46 121.8(6) . . ?
C46 C45 H45 119.1 . . ?
C41 C46 C50 123.1(4) . . ?
C45 C46 C41 118.6(5) . . ?
C45 C46 C50 118.3(5) . . ?
C42 C47 H47 107.8 . . ?
C42 C47 C48 113.4(5) . . ?
C42 C47 C49 112.9(5) . . ?
C48 C47 H47 107.8 . . ?
C49 C47 H47 107.8 . . ?
C49 C47 C48 106.9(5) . . ?
C47 C48 H48A 109.5 . . ?
C47 C48 H48B 109.5 . . ?
C47 C48 H48C 109.5 . . ?
H48A C48 H48B 109.5 . . ?
H48A C48 H48C 109.5 . . ?
H48B C48 H48C 109.5 . . ?
C47 C49 H49A 109.5 . . ?
C47 C49 H49B 109.5 . . ?
C47 C49 H49C 109.5 . . ?
H49A C49 H49B 109.5 . . ?
H49A C49 H49C 109.5 . . ?
H49B C49 H49C 109.5 . . ?
C46 C50 H50 107.7 . . ?
C46 C50 C52 112.3(4) . . ?
C51 C50 C46 112.7(4) . . ?
C51 C50 H50 107.7 . . ?
C51 C50 C52 108.7(5) . . ?
C52 C50 H50 107.7 . . ?
C50 C51 H51A 109.5 . . ?
C50 C51 H51B 109.5 . . ?
C50 C51 H51C 109.5 . . ?
H51A C51 H51B 109.5 . . ?
H51A C51 H51C 109.5 . . ?
H51B C51 H51C 109.5 . . ?
C50 C52 H52A 109.5 . . ?
C50 C52 H52B 109.5 . . ?
C50 C52 H52C 109.5 . . ?
H52A C52 H52B 109.5 . . ?
H52A C52 H52C 109.5 . . ?
H52B C52 H52C 109.5 . . ?
N4 C53 Y2 55.4(2) . . ?
N4 C53 N6 124.6(4) . . ?
N5 C53 Y2 56.4(2) . . ?
N5 C53 N4 111.7(4) . . ?
N5 C53 N6 123.6(4) . . ?
N6 C53 Y2 177.0(3) . . ?
N6 C54 H54A 108.3 . . ?
N6 C54 H54B 108.3 . . ?
N6 C54 C55 115.8(5) . . ?
H54A C54 H54B 107.4 . . ?
C55 C54 H54A 108.3 . . ?
C55 C54 H54B 108.3 . . ?
C56 C55 C54 122.4(7) . . ?
C60 C55 C54 120.0(6) . . ?
C60 C55 C56 117.6(6) . . ?
C55 C56 H56 120.6 . . ?
C55 C56 C57 118.7(7) . . ?
C57 C56 H56 120.6 . . ?
C56 C57 H57 121.6 . . ?
C58 C57 C56 116.8(9) . . ?
C58 C57 H57 121.6 . . ?
C57 C58 H58 116.3 . . ?
C57 C58 C59 127.3(10) . . ?
C59 C58 H58 116.3 . . ?
C58 C59 H59 122.9 . . ?
C58 C59 C60 114.1(9) . . ?
C60 C59 H59 122.9 . . ?
C55 C60 C59 125.4(8) . . ?
C55 C60 H60 117.3 . . ?
C59 C60 H60 117.3 . . ?
N6 C61 H61A 108.3 . . ?
N6 C61 H61B 108.3 . . ?
N6 C61 C62 115.9(4) . . ?
H61A C61 H61B 107.4 . . ?
C62 C61 H61A 108.3 . . ?
C62 C61 H61B 108.3 . . ?
C63 C62 C61 119.4(5) . . ?
C67 C62 C61 122.7(5) . . ?
C67 C62 C63 117.7(6) . . ?
C62 C63 H63 119.1 . . ?
C64 C63 C62 121.8(6) . . ?
C64 C63 H63 119.1 . . ?
C63 C64 H64 119.8 . . ?
C63 C64 C65 120.4(7) . . ?
C65 C64 H64 119.8 . . ?
C64 C65 H65 120.4 . . ?
C66 C65 C64 119.2(8) . . ?
C66 C65 H65 120.4 . . ?
C65 C66 H66 120.3 . . ?
C65 C66 C67 119.4(7) . . ?
C67 C66 H66 120.3 . . ?
C62 C67 C66 121.4(7) . . ?
C62 C67 H67 119.3 . . ?
C66 C67 H67 119.3 . . ?
C69 C68 N4 122.2(6) . . ?
C69 C68 C73 121.1(7) . . ?
C73 C68 N4 116.5(7) . . ?
C68 C69 C70 115.2(8) . . ?
C68 C69 C74 124.6(6) . . ?
C70 C69 C74 120.3(8) . . ?
C69 C70 H70 118.9 . . ?
C71 C70 C69 122.1(11) . . ?
C71 C70 H70 118.9 . . ?
C70 C71 H71 118.4 . . ?
C72 C71 C70 123.2(13) . . ?
C72 C71 H71 118.4 . . ?
C71 C72 H72 121.7 . . ?
C71 C72 C73 116.7(12) . . ?
C73 C72 H72 121.7 . . ?
C68 C73 C77 123.9(7) . . ?
C72 C73 C68 121.7(9) . . ?
C72 C73 C77 114.4(9) . . ?
C69 C74 H74 108.1 . . ?
C69 C74 C75 114.2(7) . . ?
C69 C74 C76 112.0(7) . . ?
C75 C74 H74 108.1 . . ?
C75 C74 C76 106.3(7) . . ?
C76 C74 H74 108.1 . . ?
C74 C75 H75A 109.5 . . ?
C74 C75 H75B 109.5 . . ?
C74 C75 H75C 109.5 . . ?
H75A C75 H75B 109.5 . . ?
H75A C75 H75C 109.5 . . ?
H75B C75 H75C 109.5 . . ?
C74 C76 H76A 109.5 . . ?
C74 C76 H76B 109.5 . . ?
C74 C76 H76C 109.5 . . ?
H76A C76 H76B 109.5 . . ?
H76A C76 H76C 109.5 . . ?
H76B C76 H76C 109.5 . . ?
C73 C77 H77 106.7 . . ?
C73 C77 C78 115.5(7) . . ?
C73 C77 C79 113.3(9) . . ?
C78 C77 H77 106.7 . . ?
C79 C77 H77 106.7 . . ?
C79 C77 C78 107.4(8) . . ?
C77 C78 H78A 109.5 . . ?
C77 C78 H78B 109.5 . . ?
C77 C78 H78C 109.5 . . ?
H78A C78 H78B 109.5 . . ?
H78A C78 H78C 109.5 . . ?
H78B C78 H78C 109.5 . . ?
C77 C79 H79A 109.5 . . ?
C77 C79 H79B 109.5 . . ?
C77 C79 H79C 109.5 . . ?
H79A C79 H79B 109.5 . . ?
H79A C79 H79C 109.5 . . ?
H79B C79 H79C 109.5 . . ?
C81 C80 N5 119.7(4) . . ?
C81 C80 C85 118.9(5) . . ?
C85 C80 N5 121.1(5) . . ?
C80 C81 C86 123.1(5) . . ?
C82 C81 C80 119.6(5) . . ?
C82 C81 C86 117.2(5) . . ?
C81 C82 H82 119.7 . . ?
C81 C82 C83 120.7(6) . . ?
C83 C82 H82 119.7 . . ?
C82 C83 H83 120.2 . . ?
C84 C83 C82 119.5(6) . . ?
C84 C83 H83 120.2 . . ?
C83 C84 H84 119.1 . . ?
C85 C84 C83 121.8(6) . . ?
C85 C84 H84 119.1 . . ?
C80 C85 C89 122.6(5) . . ?
C84 C85 C80 119.4(6) . . ?
C84 C85 C89 118.0(5) . . ?
C81 C86 H86 108.5 . . ?
C81 C86 C87 110.4(5) . . ?
C87 C86 H86 108.5 . . ?
C88 C86 C81 111.8(5) . . ?
C88 C86 H86 108.5 . . ?
C88 C86 C87 109.0(5) . . ?
C86 C87 H87A 109.5 . . ?
C86 C87 H87B 109.5 . . ?
C86 C87 H87C 109.5 . . ?
H87A C87 H87B 109.5 . . ?
H87A C87 H87C 109.5 . . ?
H87B C87 H87C 109.5 . . ?
C86 C88 H88A 109.5 . . ?
C86 C88 H88B 109.5 . . ?
C86 C88 H88C 109.5 . . ?
H88A C88 H88B 109.5 . . ?
H88A C88 H88C 109.5 . . ?
H88B C88 H88C 109.5 . . ?
C85 C89 H89 108.7 . . ?
C85 C89 C90 110.8(5) . . ?
C85 C89 C91 112.2(5) . . ?
C90 C89 H89 108.7 . . ?
C90 C89 C91 107.7(5) . . ?
C91 C89 H89 108.7 . . ?
C89 C90 H90A 109.5 . . ?
C89 C90 H90B 109.5 . . ?
C89 C90 H90C 109.5 . . ?
H90A C90 H90B 109.5 . . ?
H90A C90 H90C 109.5 . . ?
H90B C90 H90C 109.5 . . ?
C89 C91 H91A 109.5 . . ?
C89 C91 H91B 109.5 . . ?
C89 C91 H91C 109.5 . . ?
H91A C91 H91B 109.5 . . ?
H91A C91 H91C 109.5 . . ?
H91B C91 H91C 109.5 . . ?

loop_
_geom_bond_atom_site_label_1
_geom_bond_atom_site_label_2
_geom_bond_distance
_geom_bond_site_symmetry_2
_geom_bond_publ_flag
Y1 Y2 3.9346(8) . ?
Y1 Al1 3.0512(15) . ?
Y1 Al2 3.0496(17) . ?
Y1 S1 2.7996(12) . ?
Y1 N1 2.333(3) . ?
Y1 N2 2.420(3) . ?
Y1 C1 2.451(4) . ?
Y1 C2 2.563(5) . ?
Y1 C5 2.540(6) . ?
Y1 C14 2.855(4) . ?
Y1 H2B 2.54(5) . ?
Y1 H2C 2.54(4) . ?
Y1 H5B 2.60(5) . ?
Y1 H5C 2.41(5) . ?
Y2 Al1 3.0785(15) . ?
Y2 Al2 3.0686(16) . ?
Y2 S1 2.8213(13) . ?
Y2 N4 2.354(4) . ?
Y2 N5 2.377(3) . ?
Y2 C1 2.469(4) . ?
Y2 C4 2.598(5) . ?
Y2 C7 2.563(6) . ?
Y2 C53 2.840(4) . ?
Al1 C1 1.984(5) . ?
Al1 C2 2.040(6) . ?
Al1 C3 1.949(6) . ?
Al1 C4 2.093(5) . ?
Al2 C1 1.979(5) . ?
Al2 C5 2.082(6) . ?
Al2 C6 1.959(6) . ?
Al2 C7 2.070(6) . ?
Al2 H7B 2.00(8) . ?
S1 C8 1.772(5) . ?
N1 C14 1.358(5) . ?
N1 C29 1.402(5) . ?
N2 C14 1.340(5) . ?
N2 C41 1.414(5) . ?
N3 C14 1.382(5) . ?
N3 C15 1.457(5) . ?
N3 C22 1.457(5) . ?
N4 C53 1.338(5) . ?
N4 C68 1.460(7) . ?
N5 C53 1.336(5) . ?
N5 C80 1.433(6) . ?
N6 C53 1.400(5) . ?
N6 C54 1.456(6) . ?
N6 C61 1.455(6) . ?
C1 H1 0.897(18) . ?
C2 H2A 0.971(18) . ?
C2 H2B 0.957(18) . ?
C2 H2C 0.982(18) . ?
C3 H3A 0.9600 . ?
C3 H3B 0.9600 . ?
C3 H3C 0.9600 . ?
C4 H4A 0.985(18) . ?
C4 H4B 1.010(17) . ?
C4 H4C 0.939(17) . ?
C5 H5A 0.993(18) . ?
C5 H5B 0.977(18) . ?
C5 H5C 0.963(18) . ?
C6 H6A 0.9600 . ?
C6 H6B 0.9600 . ?
C6 H6C 0.9600 . ?
C7 H7A 0.959(18) . ?
C7 H7B 0.950(19) . ?
C7 H7C 0.943(18) . ?
C7 H7C 0.943(18) . ?
C8 C9 1.363(7) . ?
C8 C13 1.373(7) . ?
C9 H9 0.9300 . ?
C9 C10 1.381(8) . ?
C10 H10 0.9300 . ?
C10 C11 1.362(8) . ?
C11 H11 0.9300 . ?
C11 C12 1.373(8) . ?
C12 H12 0.9300 . ?
C12 C13 1.366(7) . ?
C13 H13 0.9300 . ?
C15 H15A 0.9700 . ?
C15 H15B 0.9700 . ?
C15 C16 1.498(6) . ?
C16 C17 1.361(7) . ?
C16 C21 1.393(7) . ?
C17 H17 0.9300 . ?
C17 C18 1.394(8) . ?
C18 H18 0.9300 . ?
C18 C19 1.378(9) . ?
C19 H19 0.9300 . ?
C19 C20 1.285(8) . ?
C20 H20 0.9300 . ?
C20 C21 1.370(7) . ?
C21 H21 0.9300 . ?
C22 H22A 0.9700 . ?
C22 H22B 0.9700 . ?
C22 C23 1.488(7) . ?
C23 C24 1.355(7) . ?
C23 C28 1.381(7) . ?
C24 H24 0.9300 . ?
C24 C25 1.415(9) . ?
C25 H25 0.9300 . ?
C25 C26 1.363(10) . ?
C26 H26 0.9300 . ?
C26 C27 1.331(10) . ?
C27 H27 0.9300 . ?
C27 C28 1.344(8) . ?
C28 H28 0.9300 . ?
C29 C30 1.413(7) . ?
C29 C34 1.431(7) . ?
C30 C31 1.422(8) . ?
C30 C35 1.503(8) . ?
C31 H31 0.9300 . ?
C31 C32 1.357(9) . ?
C32 H32 0.9300 . ?
C32 C33 1.354(9) . ?
C33 H33 0.9300 . ?
C33 C34 1.382(7) . ?
C34 C38 1.485(7) . ?
C35 H35 0.9800 . ?
C35 C36 1.509(9) . ?
C35 C37 1.506(9) . ?
C36 H36A 0.9600 . ?
C36 H36B 0.9600 . ?
C36 H36C 0.9600 . ?
C37 H37A 0.9600 . ?
C37 H37B 0.9600 . ?
C37 H37C 0.9600 . ?
C38 H38 0.9800 . ?
C38 C39 1.546(7) . ?
C38 C40 1.534(7) . ?
C39 H39A 0.9600 . ?
C39 H39B 0.9600 . ?
C39 H39C 0.9600 . ?
C40 H40A 0.9600 . ?
C40 H40B 0.9600 . ?
C40 H40C 0.9600 . ?
C41 C42 1.433(6) . ?
C41 C46 1.395(6) . ?
C42 C43 1.388(7) . ?
C42 C47 1.501(7) . ?
C43 H43 0.9300 . ?
C43 C44 1.348(8) . ?
C44 H44 0.9300 . ?
C44 C45 1.379(8) . ?
C45 H45 0.9300 . ?
C45 C46 1.383(7) . ?
C46 C50 1.510(7) . ?
C47 H47 0.9800 . ?
C47 C48 1.551(8) . ?
C47 C49 1.512(7) . ?
C48 H48A 0.9600 . ?
C48 H48B 0.9600 . ?
C48 H48C 0.9600 . ?
C49 H49A 0.9600 . ?
C49 H49B 0.9600 . ?
C49 H49C 0.9600 . ?
C50 H50 0.9800 . ?
C50 C51 1.492(7) . ?
C50 C52 1.544(6) . ?
C51 H51A 0.9600 . ?
C51 H51B 0.9600 . ?
C51 H51C 0.9600 . ?
C52 H52A 0.9600 . ?
C52 H52B 0.9600 . ?
C52 H52C 0.9600 . ?
C54 H54A 0.9700 . ?
C54 H54B 0.9700 . ?
C54 C55 1.507(7) . ?
C55 C56 1.370(9) . ?
C55 C60 1.350(8) . ?
C56 H56 0.9300 . ?
C56 C57 1.451(10) . ?
C57 H57 0.9300 . ?
C57 C58 1.301(11) . ?
C58 H58 0.9300 . ?
C58 C59 1.337(12) . ?
C59 H59 0.9300 . ?
C59 C60 1.365(9) . ?
C60 H60 0.9300 . ?
C61 H61A 0.9700 . ?
C61 H61B 0.9700 . ?
C61 C62 1.522(7) . ?
C62 C63 1.397(7) . ?
C62 C67 1.347(8) . ?
C63 H63 0.9300 . ?
C63 C64 1.367(8) . ?
C64 H64 0.9300 . ?
C64 C65 1.363(9) . ?
C65 H65 0.9300 . ?
C65 C66 1.388(10) . ?
C66 H66 0.9300 . ?
C66 C67 1.407(9) . ?
C67 H67 0.9300 . ?
C68 C69 1.404(9) . ?
C68 C73 1.421(9) . ?
C69 C70 1.442(10) . ?
C69 C74 1.455(9) . ?
C70 H70 0.9300 . ?
C70 C71 1.353(13) . ?
C71 H71 0.9300 . ?
C71 C72 1.385(14) . ?
C72 H72 0.9300 . ?
C72 C73 1.393(10) . ?
C73 C77 1.478(10) . ?
C74 H74 0.9800 . ?
C74 C75 1.542(9) . ?
C74 C76 1.550(9) . ?
C75 H75A 0.9600 . ?
C75 H75B 0.9600 . ?
C75 H75C 0.9600 . ?
C76 H76A 0.9600 . ?
C76 H76B 0.9600 . ?
C76 H76C 0.9600 . ?
C77 H77 0.9800 . ?
C77 C78 1.556(11) . ?
C77 C79 1.474(10) . ?
C78 H78A 0.9600 . ?
C78 H78B 0.9600 . ?
C78 H78C 0.9600 . ?
C79 H79A 0.9600 . ?
C79 H79B 0.9600 . ?
C79 H79C 0.9600 . ?
C80 C81 1.405(7) . ?
C80 C85 1.413(7) . ?
C81 C82 1.377(7) . ?
C81 C86 1.523(7) . ?
C82 H82 0.9300 . ?
C82 C83 1.394(8) . ?
C83 H83 0.9300 . ?
C83 C84 1.360(8) . ?
C84 H84 0.9300 . ?
C84 C85 1.371(7) . ?
C85 C89 1.513(8) . ?
C86 H86 0.9800 . ?
C86 C87 1.517(8) . ?
C86 C88 1.531(8) . ?
C87 H87A 0.9600 . ?
C87 H87B 0.9600 . ?
C87 H87C 0.9600 . ?
C88 H88A 0.9600 . ?
C88 H88B 0.9600 . ?
C88 H88C 0.9600 . ?
C89 H89 0.9800 . ?
C89 C90 1.531(7) . ?
C89 C91 1.515(7) . ?
C90 H90A 0.9600 . ?
C90 H90B 0.9600 . ?
C90 H90C 0.9600 . ?
C91 H91A 0.9600 . ?
C91 H91B 0.9600 . ?
C91 H91C 0.9600 . ?

loop_
_smtbx_masks_void_nr
_smtbx_masks_void_average_x
_smtbx_masks_void_average_y
_smtbx_masks_void_average_z
_smtbx_masks_void_volume
_smtbx_masks_void_count_electrons
_smtbx_masks_void_content
1 0.000 0.000 0.500 1211.6 7.9 toluene
2 0.000 0.500 1.000 1211.6 7.9 toluene
3 0.159 0.089 0.959 10.7 0.0 ?
4 0.159 0.411 0.459 10.7 0.0 ?
5 0.841 0.589 0.541 10.7 0.0 ?
6 0.841 0.911 0.041 10.7 0.0 ?
